data_4107171
loop_
_publ_author_name
'Christian Kleeberg'
'Man Sing Cheung'
'Zhenyang Lin'
'Todd B. Marder'

_publ_contact_author_address
;
 Technische Universitaet Braunschweig
 Institut fuer Anorganische und Analytische Chemie
 Hagenring 30
 38106 Braunschweig
 Germany
;
_publ_contact_author_email ch.kleeberg@tu-braunschweig.de
_publ_contact_author_fax '+49 (0) 531 391-5387'
_publ_contact_author_name 'Christian Kleeberg'
_publ_contact_author_phone '+49 (0) 531 391-5312'
_publ_section_title
;
 Copper-Mediated Reduction of CO2 with pinB-SiMe2Ph via CO2 Insertion into
 a Copper-Silicon Bond
;
_journal_name_full 'Journal of the American Chemical Society'
_journal_page_first 19060
_journal_page_last 19063
_journal_paper_doi 10.1021/ja208969d
_journal_volume 133
_journal_year 2011
_chemical_formula_moiety 'C35 H47 Cu N2 O Si, C7 H8'
_chemical_formula_sum 'C42 H55 Cu N2 O Si'
_chemical_formula_weight 695.51
_chemical_name_common '[(iPrNHC)Cu-O-SiMe2Ph]'
_chemical_name_systematic
;
 ?
;
_space_group_IT_number 14
_symmetry_cell_setting monoclinic
_symmetry_Int_Tables_number 14
_symmetry_space_group_name_Hall '-P 2ybc'
_symmetry_space_group_name_H-M 'P 1 21/c 1'
_atom_sites_solution_hydrogens geom
_atom_sites_solution_primary direct
_atom_sites_solution_secondary difmap
_audit_creation_method SHELXL-97
_cell_angle_alpha 90.00
_cell_angle_beta 95.3720(10)
_cell_angle_gamma 90.00
_cell_formula_units_Z 4
_cell_length_a 10.44290(10)
_cell_length_b 20.2606(2)
_cell_length_c 18.8888(2)
_cell_measurement_reflns_used 69754
_cell_measurement_temperature 100(2)
_cell_measurement_theta_max 75.70
_cell_measurement_theta_min 3.20
_cell_volume 3978.93(7)
_computing_cell_refinement
;
 CrysAlisPro, Oxford Diffraction Ltd.,
 Version 1.171.34.40 (release 27-08-2010 CrysAlis171 .NET)
 (compiled Aug 27 2010,11:50:40)
;
_computing_data_collection
;
 CrysAlisPro, Oxford Diffraction Ltd.,
 Version 1.171.34.40 (release 27-08-2010 CrysAlis171 .NET)
 (compiled Aug 27 2010,11:50:40)
;
_computing_data_reduction
;
 CrysAlisPro, Oxford Diffraction Ltd.,
 Version 1.171.34.40 (release 27-08-2010 CrysAlis171 .NET)
 (compiled Aug 27 2010,11:50:40)
;
_computing_molecular_graphics
;
 ORTEP3 for Windows (L. J. Farrugia, J. Appl. Crystallogr. 1997, 30, 565.)
;
_computing_publication_material
;
 WinGX v1.70.01 (L. J. Farrugia, J. Appl. Cryst., 1999, 32, 837-838.)
;
_computing_structure_refinement
;
 SHELXL-97 (G. M. Sheldrick, Acta Cryst. (2008). A64, 112-122)'
;
_computing_structure_solution
;
 SIR-92 (A. Altomare, G. Cascarano, C. Giacovazzo and A. Guagliardi,
 J. Appl. Crystallogr. 1993, 26, 343-350.)
;
_diffrn_ambient_temperature 100(2)
_diffrn_detector_area_resol_mean 10.3543
_diffrn_measured_fraction_theta_full 0.998
_diffrn_measured_fraction_theta_max 0.998
_diffrn_measurement_device_type 'Oxford Diffraction, Xcalibur, Atlas, Nova'
_diffrn_measurement_method \w-scan
_diffrn_radiation_monochromator mirror
_diffrn_radiation_source 'Nova (Cu) X-ray Source'
_diffrn_radiation_type CuK\a
_diffrn_radiation_wavelength 1.54184
_diffrn_reflns_av_R_equivalents 0.0322
_diffrn_reflns_av_sigmaI/netI 0.0109
_diffrn_reflns_limit_h_max 13
_diffrn_reflns_limit_h_min -13
_diffrn_reflns_limit_k_max 25
_diffrn_reflns_limit_k_min -21
_diffrn_reflns_limit_l_max 23
_diffrn_reflns_limit_l_min -23
_diffrn_reflns_number 105109
_diffrn_reflns_theta_full 75.89
_diffrn_reflns_theta_max 75.89
_diffrn_reflns_theta_min 3.21
_exptl_absorpt_coefficient_mu 1.297
_exptl_absorpt_correction_T_max 1.00000
_exptl_absorpt_correction_T_min 0.39066
_exptl_absorpt_correction_type multi-scan
_exptl_absorpt_process_details
;
 CrysAlisPro, Oxford Diffraction Ltd.,
 Version 1.171.34.40 (release 27-08-2010 CrysAlis171 .NET)
 (compiled Aug 27 2010,11:50:40)
 empirical absorption correction using spherical harmonics,
 implemented in SCALE3 ABSPACK scaling algorithm.
;
_exptl_crystal_colour colourless
_exptl_crystal_density_diffrn 1.161
_exptl_crystal_description 'fragment of plate'
_exptl_crystal_F_000 1488
_exptl_crystal_recrystallization_method
;
 From a solution in PhMe layered with n-pentane at -20deg C.
;
_exptl_crystal_size_max 0.18
_exptl_crystal_size_mid 0.10
_exptl_crystal_size_min 0.03
_refine_diff_density_max 0.686
_refine_diff_density_min -0.456
_refine_diff_density_rms 0.050
_refine_ls_extinction_method none
_refine_ls_goodness_of_fit_ref 1.125
_refine_ls_hydrogen_treatment constr
_refine_ls_matrix_type full
_refine_ls_number_parameters 435
_refine_ls_number_reflns 8276
_refine_ls_number_restraints 0
_refine_ls_restrained_S_all 1.125
_refine_ls_R_factor_all 0.0453
_refine_ls_R_factor_gt 0.0445
_refine_ls_shift/su_max 0.001
_refine_ls_shift/su_mean 0.000
_refine_ls_structure_factor_coef Fsqd
_refine_ls_weighting_details 'calc w=1/[\s^2^(Fo^2^)+(0.0337P)^2^+4.2946P] where P=(Fo^2^+2Fc^2^)/3'
_refine_ls_weighting_scheme calc
_refine_ls_wR_factor_gt 0.1086
_refine_ls_wR_factor_ref 0.1090
_reflns_number_gt 8074
_reflns_number_total 8276
_reflns_threshold_expression I>2\s(I)
_cod_data_source_file ja208969d_si_004.cif
_cod_data_source_block ck9ck
_cod_database_code 4107171

loop_
_symmetry_equiv_pos_as_xyz
'x, y, z'
'-x, y+1/2, -z+1/2'
'-x, -y, -z'
'x, -y-1/2, z-1/2'

loop_
_atom_site_label
_atom_site_type_symbol
_atom_site_fract_x
_atom_site_fract_y
_atom_site_fract_z
_atom_site_U_iso_or_equiv
_atom_site_adp_type
_atom_site_occupancy
_atom_site_symmetry_multiplicity
_atom_site_calc_flag
_atom_site_refinement_flags
C1 C 1.05778(18) 0.01657(9) 0.25661(10) 0.0240(4) Uani 1 1 d .
C2 C 1.1380(2) -0.08575(10) 0.23935(11) 0.0306(4) Uani 1 1 d .
H2 H 1.1678 -0.1295 0.2488 0.037 Uiso 1 1 calc R
C3 C 1.1331(2) -0.05372(10) 0.17667(11) 0.0293(4) Uani 1 1 d .
H3 H 1.1582 -0.0706 0.1331 0.035 Uiso 1 1 calc R
C4 C 1.0851(2) -0.05617(9) 0.36200(10) 0.0285(4) Uani 1 1 d .
C5 C 0.9776(2) -0.08946(10) 0.38264(12) 0.0338(5) Uani 1 1 d .
C6 C 0.9774(3) -0.10398(11) 0.45503(13) 0.0415(5) Uani 1 1 d .
H6 H 0.9064 -0.1271 0.4712 0.050 Uiso 1 1 calc R
C7 C 1.0777(3) -0.08553(12) 0.50329(12) 0.0450(6) Uani 1 1 d .
H7 H 1.0755 -0.0961 0.5522 0.054 Uiso 1 1 calc R
C8 C 1.1813(2) -0.05177(12) 0.48119(12) 0.0403(5) Uani 1 1 d .
H8 H 1.2495 -0.0389 0.5153 0.048 Uiso 1 1 calc R
C9 C 1.1880(2) -0.03604(11) 0.40962(11) 0.0331(4) Uani 1 1 d .
C10 C 0.8637(2) -0.10613(11) 0.33035(13) 0.0380(5) Uani 1 1 d .
H10 H 0.8931 -0.1049 0.2815 0.046 Uiso 1 1 calc R
C11 C 0.8092(3) -0.17485(14) 0.34201(18) 0.0591(7) Uani 1 1 d .
H11A H 0.8771 -0.2079 0.3393 0.089 Uiso 1 1 calc R
H11B H 0.7388 -0.1839 0.3052 0.089 Uiso 1 1 calc R
H11C H 0.7766 -0.1768 0.3890 0.089 Uiso 1 1 calc R
C12 C 0.7585(3) -0.05341(14) 0.33393(17) 0.0540(7) Uani 1 1 d .
H12A H 0.7293 -0.0529 0.3817 0.081 Uiso 1 1 calc R
H12B H 0.6858 -0.0637 0.2991 0.081 Uiso 1 1 calc R
H12C H 0.7934 -0.0100 0.3233 0.081 Uiso 1 1 calc R
C13 C 1.3015(2) 0.00279(12) 0.38698(12) 0.0376(5) Uani 1 1 d .
H13 H 1.2879 0.0090 0.3343 0.045 Uiso 1 1 calc R
C14 C 1.4292(3) -0.03389(15) 0.40352(18) 0.0602(8) Uani 1 1 d .
H14A H 1.4437 -0.0420 0.4548 0.090 Uiso 1 1 calc R
H14B H 1.4996 -0.0070 0.3882 0.090 Uiso 1 1 calc R
H14C H 1.4259 -0.0761 0.3781 0.090 Uiso 1 1 calc R
C15 C 1.3080(3) 0.07079(13) 0.42096(15) 0.0476(6) Uani 1 1 d .
H15A H 1.2262 0.0938 0.4092 0.071 Uiso 1 1 calc R
H15B H 1.3779 0.0961 0.4029 0.071 Uiso 1 1 calc R
H15C H 1.3240 0.0663 0.4727 0.071 Uiso 1 1 calc R
C16 C 1.07152(18) 0.06088(9) 0.13594(9) 0.0234(4) Uani 1 1 d .
C17 C 1.17500(19) 0.10422(10) 0.13225(10) 0.0272(4) Uani 1 1 d .
C18 C 1.1610(2) 0.15380(10) 0.08100(11) 0.0316(4) Uani 1 1 d .
H18 H 1.2294 0.1840 0.0767 0.038 Uiso 1 1 calc R
C19 C 1.0490(2) 0.15971(11) 0.03625(11) 0.0343(4) Uani 1 1 d .
H19 H 1.0413 0.1939 0.0016 0.041 Uiso 1 1 calc R
C20 C 0.9483(2) 0.11641(11) 0.04145(11) 0.0321(4) Uani 1 1 d .
H20 H 0.8717 0.1214 0.0106 0.038 Uiso 1 1 calc R
C21 C 0.95705(18) 0.06540(10) 0.09126(10) 0.0259(4) Uani 1 1 d .
C22 C 1.2965(2) 0.09979(11) 0.18276(12) 0.0335(4) Uani 1 1 d .
H22 H 1.2942 0.0571 0.2091 0.040 Uiso 1 1 calc R
C23 C 1.4178(2) 0.10021(16) 0.14358(16) 0.0558(7) Uani 1 1 d .
H23A H 1.4138 0.0640 0.1090 0.084 Uiso 1 1 calc R
H23B H 1.4934 0.0945 0.1778 0.084 Uiso 1 1 calc R
H23C H 1.4240 0.1424 0.1187 0.084 Uiso 1 1 calc R
C24 C 1.3010(2) 0.15559(13) 0.23731(13) 0.0435(5) Uani 1 1 d .
H24A H 1.3088 0.1980 0.2131 0.065 Uiso 1 1 calc R
H24B H 1.3752 0.1493 0.2724 0.065 Uiso 1 1 calc R
H24C H 1.2218 0.1552 0.2613 0.065 Uiso 1 1 calc R
C25 C 0.84492(19) 0.01914(11) 0.09881(11) 0.0300(4) Uani 1 1 d .
H25 H 0.8791 -0.0208 0.1253 0.036 Uiso 1 1 calc R
C26 C 0.7809(2) -0.00368(13) 0.02741(13) 0.0433(5) Uani 1 1 d .
H26A H 0.7354 0.0335 0.0032 0.065 Uiso 1 1 calc R
H26B H 0.7194 -0.0390 0.0349 0.065 Uiso 1 1 calc R
H26C H 0.8465 -0.0203 -0.0019 0.065 Uiso 1 1 calc R
C27 C 0.7478(2) 0.05215(14) 0.14293(14) 0.0466(6) Uani 1 1 d .
H27A H 0.7907 0.0653 0.1891 0.070 Uiso 1 1 calc R
H27B H 0.6783 0.0211 0.1502 0.070 Uiso 1 1 calc R
H27C H 0.7119 0.0913 0.1178 0.070 Uiso 1 1 calc R
C28 C 0.6593(2) 0.14626(13) 0.35471(14) 0.0440(6) Uani 1 1 d .
H28A H 0.6508 0.1090 0.3215 0.066 Uiso 1 1 calc R
H28B H 0.5793 0.1719 0.3507 0.066 Uiso 1 1 calc R
H28C H 0.6763 0.1297 0.4034 0.066 Uiso 1 1 calc R
C29 C 0.8049(2) 0.27130(12) 0.39631(13) 0.0420(5) Uani 1 1 d .
H29A H 0.8176 0.2547 0.4452 0.063 Uiso 1 1 calc R
H29B H 0.7247 0.2967 0.3900 0.063 Uiso 1 1 calc R
H29C H 0.8772 0.2998 0.3870 0.063 Uiso 1 1 calc R
C30 C 0.7503(2) 0.23451(10) 0.24053(12) 0.0329(4) Uani 1 1 d .
C31 C 0.8394(2) 0.23658(11) 0.18973(12) 0.0376(5) Uani 1 1 d .
H31 H 0.9233 0.2194 0.2015 0.045 Uiso 1 1 calc R
C32 C 0.8084(3) 0.26326(12) 0.12225(13) 0.0457(6) Uani 1 1 d .
H32 H 0.8710 0.2646 0.0889 0.055 Uiso 1 1 calc R
C33 C 0.6866(3) 0.28765(13) 0.10404(14) 0.0524(7) Uani 1 1 d .
H33 H 0.6648 0.3055 0.0580 0.063 Uiso 1 1 calc R
C34 C 0.5958(3) 0.28609(15) 0.15337(16) 0.0573(7) Uani 1 1 d .
H34 H 0.5117 0.3028 0.1411 0.069 Uiso 1 1 calc R
C35 C 0.6285(2) 0.25996(13) 0.22081(14) 0.0457(6) Uani 1 1 d .
H35 H 0.5659 0.2595 0.2542 0.055 Uiso 1 1 calc R
C36 C 0.5912(3) 0.84322(16) 0.0979(2) 0.0750(10) Uani 1 1 d .
C37 C 0.5781(3) 0.79119(18) 0.0504(2) 0.0757(10) Uani 1 1 d .
H37 H 0.5033 0.7878 0.0179 0.091 Uiso 1 1 calc R
C38 C 0.6751(4) 0.74371(16) 0.05014(18) 0.0683(9) Uani 1 1 d .
H38 H 0.6647 0.7077 0.0179 0.082 Uiso 1 1 calc R
C39 C 0.7845(3) 0.74811(15) 0.09551(16) 0.0589(7) Uani 1 1 d .
H39 H 0.8494 0.7153 0.0951 0.071 Uiso 1 1 calc R
C40 C 0.7996(3) 0.79988(15) 0.14122(17) 0.0598(7) Uani 1 1 d .
H40 H 0.8759 0.8038 0.1726 0.072 Uiso 1 1 calc R
C41 C 0.7024(3) 0.84746(16) 0.1419(2) 0.0704(9) Uani 1 1 d .
H41 H 0.7141 0.8836 0.1739 0.084 Uiso 1 1 calc R
C42 C 0.4872(4) 0.8963(2) 0.1005(4) 0.125(2) Uani 1 1 d .
H42A H 0.4520 0.8949 0.1468 0.187 Uiso 1 1 calc R
H42B H 0.4181 0.8882 0.0627 0.187 Uiso 1 1 calc R
H42C H 0.5249 0.9399 0.0937 0.187 Uiso 1 1 calc R
N1 N 1.09100(16) -0.04239(8) 0.28736(8) 0.0251(3) Uani 1 1 d .
N2 N 1.08441(15) 0.00863(8) 0.18800(8) 0.0236(3) Uani 1 1 d .
O1 O 0.93209(15) 0.16373(7) 0.33767(7) 0.0331(3) Uani 1 1 d .
Si1 Si 0.79549(5) 0.20017(3) 0.33276(3) 0.02873(13) Uani 1 1 d .
Cu1 Cu 0.99343(3) 0.091384(13) 0.297347(14) 0.02527(9) Uani 1 1 d .

loop_
_atom_site_aniso_label
_atom_site_aniso_U_11
_atom_site_aniso_U_22
_atom_site_aniso_U_33
_atom_site_aniso_U_23
_atom_site_aniso_U_13
_atom_site_aniso_U_12
C1 0.0251(9) 0.0244(9) 0.0227(9) 0.0021(7) 0.0029(7) 0.0009(7)
C2 0.0403(11) 0.0209(9) 0.0316(10) -0.0001(8) 0.0091(8) 0.0067(8)
C3 0.0373(11) 0.0246(9) 0.0269(9) -0.0022(8) 0.0078(8) 0.0061(8)
C4 0.0381(11) 0.0226(9) 0.0257(9) 0.0040(7) 0.0089(8) 0.0080(8)
C5 0.0438(12) 0.0237(9) 0.0353(11) 0.0030(8) 0.0120(9) 0.0065(8)
C6 0.0551(14) 0.0335(11) 0.0390(12) 0.0087(9) 0.0213(11) 0.0060(10)
C7 0.0662(16) 0.0417(13) 0.0286(11) 0.0103(10) 0.0117(11) 0.0173(12)
C8 0.0532(14) 0.0405(12) 0.0267(10) 0.0027(9) 0.0024(9) 0.0126(10)
C9 0.0400(11) 0.0310(10) 0.0279(10) 0.0023(8) 0.0017(8) 0.0108(9)
C10 0.0424(12) 0.0318(11) 0.0417(12) 0.0003(9) 0.0144(10) -0.0027(9)
C11 0.0663(18) 0.0406(14) 0.0717(19) 0.0051(13) 0.0137(15) -0.0141(13)
C12 0.0453(14) 0.0511(15) 0.0656(18) -0.0080(13) 0.0051(12) 0.0061(12)
C13 0.0351(11) 0.0462(13) 0.0308(11) -0.0010(9) -0.0003(9) 0.0026(10)
C14 0.0436(15) 0.0563(17) 0.081(2) -0.0094(15) 0.0060(14) 0.0097(13)
C15 0.0493(14) 0.0422(13) 0.0510(14) -0.0004(11) 0.0035(11) 0.0016(11)
C16 0.0277(9) 0.0230(9) 0.0200(8) 0.0008(7) 0.0043(7) 0.0046(7)
C17 0.0280(10) 0.0246(9) 0.0290(10) -0.0008(7) 0.0035(8) 0.0034(7)
C18 0.0331(10) 0.0278(10) 0.0347(11) 0.0042(8) 0.0067(8) -0.0014(8)
C19 0.0404(11) 0.0333(11) 0.0293(10) 0.0088(8) 0.0042(9) 0.0031(9)
C20 0.0316(10) 0.0374(11) 0.0266(10) 0.0046(8) 0.0000(8) 0.0051(9)
C21 0.0258(9) 0.0289(9) 0.0235(9) -0.0007(7) 0.0052(7) 0.0031(7)
C22 0.0289(10) 0.0292(10) 0.0414(12) 0.0026(9) -0.0024(9) 0.0001(8)
C23 0.0299(12) 0.0728(19) 0.0645(17) -0.0071(15) 0.0040(11) 0.0090(12)
C24 0.0377(12) 0.0458(13) 0.0449(13) -0.0071(11) -0.0070(10) -0.0017(10)
C25 0.0260(9) 0.0342(10) 0.0299(10) -0.0012(8) 0.0040(8) -0.0002(8)
C26 0.0411(12) 0.0504(14) 0.0382(12) -0.0098(10) 0.0032(10) -0.0085(11)
C27 0.0366(12) 0.0553(15) 0.0507(14) -0.0157(12) 0.0185(11) -0.0086(11)
C28 0.0404(12) 0.0454(13) 0.0450(13) 0.0123(11) -0.0020(10) -0.0053(10)
C29 0.0469(13) 0.0375(12) 0.0412(13) -0.0104(10) 0.0014(10) 0.0083(10)
C30 0.0402(11) 0.0210(9) 0.0367(11) -0.0011(8) -0.0005(9) -0.0036(8)
C31 0.0512(13) 0.0278(10) 0.0337(11) -0.0017(9) 0.0039(9) 0.0015(9)
C32 0.0713(17) 0.0320(12) 0.0339(12) 0.0004(9) 0.0062(11) -0.0035(11)
C33 0.0718(18) 0.0410(13) 0.0413(13) 0.0123(11) -0.0121(13) -0.0124(13)
C34 0.0474(15) 0.0564(17) 0.0646(18) 0.0247(14) -0.0134(13) -0.0065(12)
C35 0.0398(13) 0.0428(13) 0.0532(15) 0.0140(11) -0.0025(11) -0.0058(10)
C36 0.0508(17) 0.0452(16) 0.128(3) 0.0179(19) 0.0051(19) -0.0101(13)
C37 0.066(2) 0.066(2) 0.092(3) 0.0286(19) -0.0096(18) -0.0219(17)
C38 0.092(2) 0.0505(17) 0.0645(19) 0.0100(15) 0.0179(18) -0.0117(17)
C39 0.0690(19) 0.0509(16) 0.0593(17) 0.0171(14) 0.0193(15) -0.0005(14)
C40 0.0618(18) 0.0566(17) 0.0616(18) 0.0085(14) 0.0093(14) -0.0038(14)
C41 0.0609(19) 0.0520(17) 0.099(3) -0.0065(17) 0.0121(18) -0.0069(15)
C42 0.053(2) 0.062(2) 0.258(7) 0.020(3) 0.011(3) -0.0103(18)
N1 0.0315(8) 0.0210(7) 0.0234(8) 0.0013(6) 0.0053(6) 0.0038(6)
N2 0.0278(8) 0.0211(7) 0.0221(7) -0.0001(6) 0.0041(6) 0.0035(6)
O1 0.0407(8) 0.0299(7) 0.0286(7) -0.0024(6) 0.0030(6) 0.0075(6)
Si1 0.0334(3) 0.0248(3) 0.0279(3) -0.0025(2) 0.0024(2) 0.0009(2)
Cu1 0.03188(16) 0.02211(15) 0.02206(14) -0.00008(10) 0.00375(11) 0.00614(11)

loop_
_atom_type_symbol
_atom_type_description
_atom_type_scat_dispersion_real
_atom_type_scat_dispersion_imag
_atom_type_scat_source
C C 0.0181 0.0091 'International Tables Vol C Tables 4.2.6.8 and 6.1.1.4'
H H 0.0000 0.0000 'International Tables Vol C Tables 4.2.6.8 and 6.1.1.4'
N N 0.0311 0.0180 'International Tables Vol C Tables 4.2.6.8 and 6.1.1.4'
O O 0.0492 0.0322 'International Tables Vol C Tables 4.2.6.8 and 6.1.1.4'
Si Si 0.2541 0.3302 'International Tables Vol C Tables 4.2.6.8 and 6.1.1.4'
Cu Cu -1.9646 0.5888 'International Tables Vol C Tables 4.2.6.8 and 6.1.1.4'

loop_
_geom_angle_atom_site_label_1
_geom_angle_atom_site_label_2
_geom_angle_atom_site_label_3
_geom_angle
N1 C1 N2 103.68(15)
N1 C1 Cu1 128.98(14)
N2 C1 Cu1 127.34(14)
C3 C2 N1 106.46(17)
C3 C2 H2 126.8
N1 C2 H2 126.8
C2 C3 N2 106.72(17)
C2 C3 H3 126.6
N2 C3 H3 126.6
C5 C4 C9 123.48(19)
C5 C4 N1 118.36(19)
C9 C4 N1 118.16(18)
C4 C5 C6 116.7(2)
C4 C5 C10 121.99(19)
C6 C5 C10 121.2(2)
C7 C6 C5 121.3(2)
C7 C6 H6 119.3
C5 C6 H6 119.3
C6 C7 C8 120.4(2)
C6 C7 H7 119.8
C8 C7 H7 119.8
C7 C8 C9 121.2(2)
C7 C8 H8 119.4
C9 C8 H8 119.4
C4 C9 C8 116.8(2)
C4 C9 C13 122.98(18)
C8 C9 C13 120.2(2)
C5 C10 C11 113.0(2)
C5 C10 C12 109.7(2)
C11 C10 C12 110.5(2)
C5 C10 H10 107.8
C11 C10 H10 107.8
C12 C10 H10 107.8
C10 C11 H11A 109.5
C10 C11 H11B 109.5
H11A C11 H11B 109.5
C10 C11 H11C 109.5
H11A C11 H11C 109.5
H11B C11 H11C 109.5
C10 C12 H12A 109.5
C10 C12 H12B 109.5
H12A C12 H12B 109.5
C10 C12 H12C 109.5
H12A C12 H12C 109.5
H12B C12 H12C 109.5
C9 C13 C15 110.87(19)
C9 C13 C14 112.3(2)
C15 C13 C14 110.5(2)
C9 C13 H13 107.7
C15 C13 H13 107.7
C14 C13 H13 107.7
C13 C14 H14A 109.5
C13 C14 H14B 109.5
H14A C14 H14B 109.5
C13 C14 H14C 109.5
H14A C14 H14C 109.5
H14B C14 H14C 109.5
C13 C15 H15A 109.5
C13 C15 H15B 109.5
H15A C15 H15B 109.5
C13 C15 H15C 109.5
H15A C15 H15C 109.5
H15B C15 H15C 109.5
C17 C16 C21 123.28(17)
C17 C16 N2 118.12(17)
C21 C16 N2 118.60(17)
C18 C17 C16 117.09(18)
C18 C17 C22 120.47(18)
C16 C17 C22 122.41(18)
C19 C18 C17 121.03(19)
C19 C18 H18 119.5
C17 C18 H18 119.5
C20 C19 C18 120.52(19)
C20 C19 H19 119.7
C18 C19 H19 119.7
C19 C20 C21 121.12(19)
C19 C20 H20 119.4
C21 C20 H20 119.4
C20 C21 C16 116.95(18)
C20 C21 C25 121.26(18)
C16 C21 C25 121.73(17)
C17 C22 C23 112.2(2)
C17 C22 C24 110.57(18)
C23 C22 C24 110.4(2)
C17 C22 H22 107.8
C23 C22 H22 107.8
C24 C22 H22 107.8
C22 C23 H23A 109.5
C22 C23 H23B 109.5
H23A C23 H23B 109.5
C22 C23 H23C 109.5
H23A C23 H23C 109.5
H23B C23 H23C 109.5
C22 C24 H24A 109.5
C22 C24 H24B 109.5
H24A C24 H24B 109.5
C22 C24 H24C 109.5
H24A C24 H24C 109.5
H24B C24 H24C 109.5
C21 C25 C26 112.57(17)
C21 C25 C27 109.82(18)
C26 C25 C27 110.97(19)
C21 C25 H25 107.8
C26 C25 H25 107.8
C27 C25 H25 107.8
C25 C26 H26A 109.5
C25 C26 H26B 109.5
H26A C26 H26B 109.5
C25 C26 H26C 109.5
H26A C26 H26C 109.5
H26B C26 H26C 109.5
C25 C27 H27A 109.5
C25 C27 H27B 109.5
H27A C27 H27B 109.5
C25 C27 H27C 109.5
H27A C27 H27C 109.5
H27B C27 H27C 109.5
Si1 C28 H28A 109.5
Si1 C28 H28B 109.5
H28A C28 H28B 109.5
Si1 C28 H28C 109.5
H28A C28 H28C 109.5
H28B C28 H28C 109.5
Si1 C29 H29A 109.5
Si1 C29 H29B 109.5
H29A C29 H29B 109.5
Si1 C29 H29C 109.5
H29A C29 H29C 109.5
H29B C29 H29C 109.5
C35 C30 C31 117.1(2)
C35 C30 Si1 121.69(18)
C31 C30 Si1 121.19(17)
C32 C31 C30 121.8(2)
C32 C31 H31 119.1
C30 C31 H31 119.1
C33 C32 C31 119.8(3)
C33 C32 H32 120.1
C31 C32 H32 120.1
C32 C33 C34 119.7(2)
C32 C33 H33 120.1
C34 C33 H33 120.1
C33 C34 C35 119.8(3)
C33 C34 H34 120.1
C35 C34 H34 120.1
C30 C35 C34 121.7(3)
C30 C35 H35 119.1
C34 C35 H35 119.1
C41 C36 C37 118.0(3)
C41 C36 C42 120.1(4)
C37 C36 C42 121.9(4)
C36 C37 C38 120.0(3)
C36 C37 H37 120.0
C38 C37 H37 120.0
C39 C38 C37 121.1(3)
C39 C38 H38 119.4
C37 C38 H38 119.4
C40 C39 C38 119.4(3)
C40 C39 H39 120.3
C38 C39 H39 120.3
C39 C40 C41 119.7(3)
C39 C40 H40 120.1
C41 C40 H40 120.1
C36 C41 C40 121.8(3)
C36 C41 H41 119.1
C40 C41 H41 119.1
C36 C42 H42A 109.5
C36 C42 H42B 109.5
H42A C42 H42B 109.5
C36 C42 H42C 109.5
H42A C42 H42C 109.5
H42B C42 H42C 109.5
C1 N1 C2 111.70(16)
C1 N1 C4 123.69(16)
C2 N1 C4 124.51(16)
C1 N2 C3 111.45(16)
C1 N2 C16 123.25(15)
C3 N2 C16 125.16(15)
Si1 O1 Cu1 134.62(10)
O1 Si1 C28 114.18(10)
O1 Si1 C29 108.96(10)
C28 Si1 C29 107.61(12)
O1 Si1 C30 111.51(9)
C28 Si1 C30 106.81(10)
C29 Si1 C30 107.49(10)
O1 Cu1 C1 179.41(8)

loop_
_geom_bond_atom_site_label_1
_geom_bond_atom_site_label_2
_geom_bond_distance
C1 N1 1.359(2)
C1 N2 1.360(2)
C1 Cu1 1.8542(19)
C2 C3 1.347(3)
C2 N1 1.385(2)
C2 H2 0.9500
C3 N2 1.386(2)
C3 H3 0.9500
C4 C5 1.396(3)
C4 C9 1.396(3)
C4 N1 1.444(2)
C5 C6 1.399(3)
C5 C10 1.512(3)
C6 C7 1.374(4)
C6 H6 0.9500
C7 C8 1.378(4)
C7 H7 0.9500
C8 C9 1.397(3)
C8 H8 0.9500
C9 C13 1.517(3)
C10 C11 1.528(3)
C10 C12 1.538(3)
C10 H10 1.0000
C11 H11A 0.9800
C11 H11B 0.9800
C11 H11C 0.9800
C12 H12A 0.9800
C12 H12B 0.9800
C12 H12C 0.9800
C13 C15 1.519(3)
C13 C14 1.533(3)
C13 H13 1.0000
C14 H14A 0.9800
C14 H14B 0.9800
C14 H14C 0.9800
C15 H15A 0.9800
C15 H15B 0.9800
C15 H15C 0.9800
C16 C17 1.399(3)
C16 C21 1.400(3)
C16 N2 1.443(2)
C17 C18 1.393(3)
C17 C22 1.517(3)
C18 C19 1.382(3)
C18 H18 0.9500
C19 C20 1.380(3)
C19 H19 0.9500
C20 C21 1.395(3)
C20 H20 0.9500
C21 C25 1.517(3)
C22 C23 1.525(3)
C22 C24 1.527(3)
C22 H22 1.0000
C23 H23A 0.9800
C23 H23B 0.9800
C23 H23C 0.9800
C24 H24A 0.9800
C24 H24B 0.9800
C24 H24C 0.9800
C25 C26 1.520(3)
C25 C27 1.526(3)
C25 H25 1.0000
C26 H26A 0.9800
C26 H26B 0.9800
C26 H26C 0.9800
C27 H27A 0.9800
C27 H27B 0.9800
C27 H27C 0.9800
C28 Si1 1.871(2)
C28 H28A 0.9800
C28 H28B 0.9800
C28 H28C 0.9800
C29 Si1 1.872(2)
C29 H29A 0.9800
C29 H29B 0.9800
C29 H29C 0.9800
C30 C35 1.391(3)
C30 C31 1.398(3)
C30 Si1 1.894(2)
C31 C32 1.394(3)
C31 H31 0.9500
C32 C33 1.377(4)
C32 H32 0.9500
C33 C34 1.391(4)
C33 H33 0.9500
C34 C35 1.392(4)
C34 H34 0.9500
C35 H35 0.9500
C36 C41 1.366(5)
C36 C37 1.384(5)
C36 C42 1.533(5)
C37 C38 1.397(5)
C37 H37 0.9500
C38 C39 1.365(5)
C38 H38 0.9500
C39 C40 1.358(4)
C39 H39 0.9500
C40 C41 1.401(4)
C40 H40 0.9500
C41 H41 0.9500
C42 H42A 0.9800
C42 H42B 0.9800
C42 H42C 0.9800
O1 Si1 1.6012(15)
O1 Cu1 1.7973(14)

loop_
_geom_torsion_atom_site_label_1
_geom_torsion_atom_site_label_2
_geom_torsion_atom_site_label_3
_geom_torsion_atom_site_label_4
_geom_torsion
N1 C2 C3 N2 0.5(2)
C9 C4 C5 C6 -1.5(3)
N1 C4 C5 C6 177.83(18)
C9 C4 C5 C10 175.48(19)
N1 C4 C5 C10 -5.2(3)
C4 C5 C6 C7 0.8(3)
C10 C5 C6 C7 -176.2(2)
C5 C6 C7 C8 0.3(4)
C6 C7 C8 C9 -0.6(4)
C5 C4 C9 C8 1.1(3)
N1 C4 C9 C8 -178.18(18)
C5 C4 C9 C13 -177.18(19)
N1 C4 C9 C13 3.5(3)
C7 C8 C9 C4 0.0(3)
C7 C8 C9 C13 178.3(2)
C4 C5 C10 C11 139.5(2)
C6 C5 C10 C11 -43.7(3)
C4 C5 C10 C12 -96.7(2)
C6 C5 C10 C12 80.1(3)
C4 C9 C13 C15 116.1(2)
C8 C9 C13 C15 -62.2(3)
C4 C9 C13 C14 -119.8(2)
C8 C9 C13 C14 61.9(3)
C21 C16 C17 C18 -0.1(3)
N2 C16 C17 C18 179.24(17)
C21 C16 C17 C22 177.98(18)
N2 C16 C17 C22 -2.7(3)
C16 C17 C18 C19 0.3(3)
C22 C17 C18 C19 -177.8(2)
C17 C18 C19 C20 0.0(3)
C18 C19 C20 C21 -0.6(3)
C19 C20 C21 C16 0.8(3)
C19 C20 C21 C25 177.90(19)
C17 C16 C21 C20 -0.4(3)
N2 C16 C21 C20 -179.78(17)
C17 C16 C21 C25 -177.54(18)
N2 C16 C21 C25 3.1(3)
C18 C17 C22 C23 -51.7(3)
C16 C17 C22 C23 130.3(2)
C18 C17 C22 C24 72.1(3)
C16 C17 C22 C24 -106.0(2)
C20 C21 C25 C26 44.0(3)
C16 C21 C25 C26 -139.0(2)
C20 C21 C25 C27 -80.2(2)
C16 C21 C25 C27 96.8(2)
C35 C30 C31 C32 0.4(3)
Si1 C30 C31 C32 -178.34(17)
C30 C31 C32 C33 -0.9(4)
C31 C32 C33 C34 0.6(4)
C32 C33 C34 C35 0.0(4)
C31 C30 C35 C34 0.3(4)
Si1 C30 C35 C34 179.0(2)
C33 C34 C35 C30 -0.6(4)
C41 C36 C37 C38 2.3(5)
C42 C36 C37 C38 -179.7(4)
C36 C37 C38 C39 -1.1(5)
C37 C38 C39 C40 -0.6(5)
C38 C39 C40 C41 0.9(4)
C37 C36 C41 C40 -2.0(5)
C42 C36 C41 C40 179.9(4)
C39 C40 C41 C36 0.4(5)
N2 C1 N1 C2 0.4(2)
Cu1 C1 N1 C2 -178.77(15)
N2 C1 N1 C4 176.87(17)
Cu1 C1 N1 C4 -2.3(3)
C3 C2 N1 C1 -0.6(2)
C3 C2 N1 C4 -177.04(19)
C5 C4 N1 C1 97.9(2)
C9 C4 N1 C1 -82.7(2)
C5 C4 N1 C2 -86.1(2)
C9 C4 N1 C2 93.3(2)
N1 C1 N2 C3 -0.1(2)
Cu1 C1 N2 C3 179.15(15)
N1 C1 N2 C16 -175.94(16)
Cu1 C1 N2 C16 3.3(3)
C2 C3 N2 C1 -0.3(2)
C2 C3 N2 C16 175.46(18)
C17 C16 N2 C1 85.5(2)
C21 C16 N2 C1 -95.1(2)
C17 C16 N2 C3 -89.7(2)
C21 C16 N2 C3 89.6(2)
Cu1 O1 Si1 C28 56.17(16)
Cu1 O1 Si1 C29 176.51(13)
Cu1 O1 Si1 C30 -65.01(15)
C35 C30 Si1 O1 170.81(18)
C31 C30 Si1 O1 -10.6(2)
C35 C30 Si1 C28 45.4(2)
C31 C30 Si1 C28 -135.93(18)
C35 C30 Si1 C29 -69.8(2)
C31 C30 Si1 C29 108.81(19)
Si1 O1 Cu1 C1 -145(8)
N1 C1 Cu1 O1 36(8)
N2 C1 Cu1 O1 -143(8)
